data_2235466
loop_
_publ_author_name
'Mukhtar, Asma'
'Tahir, M. Nawaz'
'Khan, Misbahul Ain'
'Ather, Abdul Qayyum'
'Khan, Muhammad Naeem'

_publ_section_title
;
 Ethyl 2-acetamido-4,5,6,7-tetrahydro-1-benzothiophene-3-carboxylate
;
_journal_coeditor_code HB6836
_journal_issue 7
_journal_name_full 'Acta Crystallographica Section E'
_journal_page_first o2042
_journal_paper_doi 10.1107/S160053681202524X
_journal_volume 68
_journal_year 2012
_chemical_formula_iupac 'C13 H17 N O3 S'
_chemical_formula_moiety 'C13 H17 N O3 S'
_chemical_formula_sum 'C13 H17 N O3 S'
_chemical_formula_weight 267.34
_chemical_name_systematic
;
Ethyl 2-acetamido-4,5,6,7-tetrahydro-1-benzothiophene-3-carboxylate
;
_space_group_IT_number 14
_symmetry_cell_setting monoclinic
_symmetry_space_group_name_Hall '-P 2ybc'
_symmetry_space_group_name_H-M 'P 1 21/c 1'
_atom_sites_solution_hydrogens geom
_atom_sites_solution_primary direct
_atom_sites_solution_secondary difmap
_audit_creation_method SHELXL-97
_cell_angle_alpha 90
_cell_angle_beta 109.6100(10)
_cell_angle_gamma 90
_cell_formula_units_Z 4
_cell_length_a 10.4267(4)
_cell_length_b 16.6554(7)
_cell_length_c 8.0961(3)
_cell_measurement_reflns_used 1831
_cell_measurement_temperature 296(2)
_cell_measurement_theta_max 25.25
_cell_measurement_theta_min 2.41
_cell_volume 1324.43(9)
_computing_cell_refinement 'SAINT (Bruker, 2009)'
_computing_data_collection 'APEX2 (Bruker, 2009)'
_computing_data_reduction 'SAINT (Bruker, 2009)'
_computing_molecular_graphics 'ORTEP-3 for Windows (Farrugia, 1997) and PLATON (Spek, 2009)'
_computing_publication_material
;
WinGX (Farrugia, 1999) and PLATON (Spek, 2009)
;
_computing_structure_refinement 'SHELXL97 (Sheldrick, 2008)'
_computing_structure_solution 'SHELXS97 (Sheldrick, 2008)'
_diffrn_ambient_temperature 296(2)
_diffrn_detector_area_resol_mean 8.10
_diffrn_measured_fraction_theta_full 0.997
_diffrn_measured_fraction_theta_max 0.997
_diffrn_measurement_device_type 'Bruker Kappa APEXII CCD'
_diffrn_measurement_method \w
_diffrn_radiation_monochromator graphite
_diffrn_radiation_source 'fine-focus sealed tube'
_diffrn_radiation_type MoK\a
_diffrn_radiation_wavelength 0.71073
_diffrn_reflns_av_R_equivalents 0.0322
_diffrn_reflns_av_sigmaI/netI 0.0302
_diffrn_reflns_limit_h_max 12
_diffrn_reflns_limit_h_min -12
_diffrn_reflns_limit_k_max 19
_diffrn_reflns_limit_k_min -19
_diffrn_reflns_limit_l_max 9
_diffrn_reflns_limit_l_min -9
_diffrn_reflns_number 9994
_diffrn_reflns_theta_full 25.25
_diffrn_reflns_theta_max 25.25
_diffrn_reflns_theta_min 2.41
_diffrn_standards_number 0
_exptl_absorpt_coefficient_mu 0.244
_exptl_absorpt_correction_T_max 0.958
_exptl_absorpt_correction_T_min 0.953
_exptl_absorpt_correction_type multi-scan
_exptl_absorpt_process_details '(SADABS; Bruker, 2005)'
_exptl_crystal_colour colorless
_exptl_crystal_density_diffrn 1.341
_exptl_crystal_density_method 'not measured'
_exptl_crystal_description prism
_exptl_crystal_F_000 568
_exptl_crystal_size_max 0.28
_exptl_crystal_size_mid 0.20
_exptl_crystal_size_min 0.18
_refine_diff_density_max 0.271
_refine_diff_density_min -0.157
_refine_ls_goodness_of_fit_ref 1.049
_refine_ls_hydrogen_treatment constr
_refine_ls_matrix_type full
_refine_ls_number_parameters 165
_refine_ls_number_reflns 2389
_refine_ls_number_restraints 0
_refine_ls_restrained_S_all 1.049
_refine_ls_R_factor_all 0.0580
_refine_ls_R_factor_gt 0.0396
_refine_ls_shift/su_max 0.000
_refine_ls_shift/su_mean 0.000
_refine_ls_structure_factor_coef Fsqd
_refine_ls_weighting_details 'calc w=1/[\s^2^(Fo^2^)+(0.0403P)^2^+0.4757P] where P=(Fo^2^+2Fc^2^)/3'
_refine_ls_weighting_scheme calc
_refine_ls_wR_factor_gt 0.0935
_refine_ls_wR_factor_ref 0.1053
_reflns_number_gt 1831
_reflns_number_total 2389
_reflns_threshold_expression I>2\s(I)
_cod_data_source_file hb6836.cif
_cod_data_source_block I
_cod_original_sg_symbol_H-M 'P 21/c'
_cod_database_code 2235466
_cod_database_fobs_code 2235466

loop_
_symmetry_equiv_pos_site_id
_symmetry_equiv_pos_as_xyz
1 x,y,z
2 -x,1/2+y,1/2-z
3 -x,-y,-z
4 x,1/2-y,1/2+z

loop_
_atom_site_aniso_label
_atom_site_aniso_U_11
_atom_site_aniso_U_22
_atom_site_aniso_U_33
_atom_site_aniso_U_12
_atom_site_aniso_U_13
_atom_site_aniso_U_23
S1 0.0487(3) 0.0506(4) 0.0574(4) 0.0098(3) 0.0112(3) 0.0046(3)
O1 0.0475(8) 0.0389(9) 0.0741(10) 0.0041(7) 0.0066(7) -0.0051(7)
O2 0.0593(11) 0.0900(15) 0.0849(13) 0.0170(10) -0.0024(9) -0.0038(11)
O3 0.0608(10) 0.0489(10) 0.0724(10) -0.0073(8) 0.0068(8) -0.0142(8)
N1 0.0423(10) 0.0563(12) 0.0496(10) -0.0041(8) 0.0077(8) -0.0017(9)
C1 0.0448(12) 0.0451(13) 0.0505(12) -0.0040(10) 0.0148(10) -0.0003(10)
C2 0.0381(10) 0.0407(12) 0.0439(11) -0.0022(9) 0.0142(8) 0.0012(9)
C3 0.0441(11) 0.0401(12) 0.0407(10) -0.0008(9) 0.0152(9) 0.0028(9)
C4 0.0471(12) 0.0443(12) 0.0481(12) -0.0007(9) 0.0069(9) 0.0002(10)
C5 0.0655(15) 0.0544(15) 0.0590(14) -0.0056(12) -0.0015(12) -0.0052(12)
C6 0.0776(17) 0.0502(15) 0.0660(15) -0.0082(12) 0.0067(13) -0.0079(12)
C7 0.0723(16) 0.0418(14) 0.0577(13) 0.0061(11) 0.0147(12) -0.0016(10)
C8 0.0488(12) 0.0424(12) 0.0461(11) 0.0033(9) 0.0154(9) 0.0028(10)
C9 0.0428(11) 0.0465(12) 0.0448(11) -0.0016(9) 0.0159(9) 0.0035(9)
C10 0.0717(17) 0.0403(14) 0.103(2) 0.0095(12) 0.0192(15) -0.0085(13)
C11 0.0626(17) 0.0620(18) 0.139(3) 0.0162(14) 0.0149(18) 0.0113(18)
C12 0.0469(13) 0.0751(18) 0.0500(13) -0.0002(12) 0.0087(10) 0.0071(12)
C13 0.0527(14) 0.096(2) 0.0562(14) -0.0106(14) 0.0001(11) 0.0007(14)

loop_
_atom_site_type_symbol
_atom_site_label
_atom_site_fract_x
_atom_site_fract_y
_atom_site_fract_z
_atom_site_U_iso_or_equiv
_atom_site_thermal_displace_type
_atom_site_occupancy
_atom_site_disorder_group
S S1 -0.07735(6) 0.14705(4) 0.26031(7) 0.0539(2) Uani 1.000 -16
O O1 0.22774(14) -0.08502(9) 0.4124(2) 0.0570(5) Uani 1.000 -16
O O2 -0.31724(17) 0.09817(13) 0.0095(2) 0.0848(8) Uani 1.000 -16
O O3 0.03140(16) -0.11247(10) 0.2017(2) 0.0646(6) Uani 1.000 -16
N N1 -0.15117(16) 0.00537(11) 0.0871(2) 0.0514(6) Uani 1.000 -16
C C1 0.1049(2) -0.06486(13) 0.3047(3) 0.0471(7) Uani 1.000 -16
C C2 0.06878(18) 0.01882(12) 0.3219(2) 0.0408(6) Uani 1.000 -16
C C3 0.14704(19) 0.07906(12) 0.4432(2) 0.0414(6) Uani 1.000 -16
C C4 0.2851(2) 0.06876(13) 0.5811(3) 0.0488(7) Uani 1.000 -16
C C5 0.3212(3) 0.13991(14) 0.7081(3) 0.0653(8) Uani 1.000 -16
C C6 0.2832(3) 0.21870(14) 0.6192(3) 0.0690(9) Uani 1.000 -16
C C7 0.1317(2) 0.22493(13) 0.5254(3) 0.0591(8) Uani 1.000 -16
C C8 0.0810(2) 0.14974(12) 0.4223(3) 0.0459(7) Uani 1.000 -16
C C9 -0.05484(19) 0.04848(13) 0.2159(3) 0.0444(7) Uani 1.000 -16
C C10 0.2653(3) -0.16924(14) 0.4095(4) 0.0742(10) Uani 1.000 -16
C C11 0.3917(3) -0.18249(18) 0.5583(4) 0.0926(13) Uani 1.000 -16
C C12 -0.2783(2) 0.03142(17) -0.0096(3) 0.0592(9) Uani 1.000 -16
C C13 -0.3644(2) -0.02882(17) -0.1363(3) 0.0729(9) Uani 1.000 -16
H H1 -0.12894 -0.04227 0.06581 0.0616 Uiso 1.000 -16
H H4A 0.35340 0.06365 0.52467 0.0585 Uiso 1.000 -16
H H4B 0.28594 0.01977 0.64624 0.0585 Uiso 1.000 -16
H H5A 0.27501 0.13359 0.79324 0.0783 Uiso 1.000 -16
H H5B 0.41841 0.13940 0.77120 0.0783 Uiso 1.000 -16
H H6A 0.33036 0.22575 0.53537 0.0828 Uiso 1.000 -16
H H6B 0.31193 0.26133 0.70545 0.0828 Uiso 1.000 -16
H H7A 0.08553 0.23261 0.61017 0.0709 Uiso 1.000 -16
H H7B 0.11222 0.27086 0.44724 0.0709 Uiso 1.000 -16
H H10A 0.27966 -0.18170 0.29995 0.0889 Uiso 1.000 -16
H H10B 0.19331 -0.20356 0.42015 0.0889 Uiso 1.000 -16
H H11A 0.37805 -0.16655 0.66514 0.1389 Uiso 1.000 -16
H H11B 0.46381 -0.15119 0.54198 0.1389 Uiso 1.000 -16
H H11C 0.41548 -0.23836 0.56466 0.1389 Uiso 1.000 -16
H H13A -0.41082 -0.00295 -0.24610 0.1095 Uiso 1.000 -16
H H13B -0.43007 -0.05116 -0.08977 0.1095 Uiso 1.000 -16
H H13C -0.30755 -0.07092 -0.15408 0.1095 Uiso 1.000 -16

loop_
_atom_type_symbol
_atom_type_description
_atom_type_scat_dispersion_real
_atom_type_scat_dispersion_imag
_atom_type_scat_source
C C 0.0033 0.0016 'International Tables Vol C Tables 4.2.6.8 and 6.1.1.4'
H H 0.0000 0.0000 'International Tables Vol C Tables 4.2.6.8 and 6.1.1.4'
N N 0.0061 0.0033 'International Tables Vol C Tables 4.2.6.8 and 6.1.1.4'
O O 0.0106 0.0060 'International Tables Vol C Tables 4.2.6.8 and 6.1.1.4'
S S 0.1246 0.1234 'International Tables Vol C Tables 4.2.6.8 and 6.1.1.4'

loop_
_geom_angle_atom_site_label_1
_geom_angle_atom_site_label_2
_geom_angle_atom_site_label_3
_geom_angle
_geom_angle_publ_flag
C8 S1 C9 91.19(10) no
C1 O1 C10 115.95(19) no
C9 N1 C12 126.0(2) no
C9 N1 H1 117.00 no
C12 N1 H1 117.00 no
O1 C1 O3 122.1(2) no
O3 C1 C2 124.3(2) no
O1 C1 C2 113.63(18) no
C1 C2 C9 119.95(18) no
C1 C2 C3 128.32(17) no
C3 C2 C9 111.72(18) no
C2 C3 C8 111.88(17) no
C2 C3 C4 127.17(18) no
C4 C3 C8 120.95(18) no
C3 C4 C5 111.59(19) no
C4 C5 C6 113.14(19) no
C5 C6 C7 111.6(2) no
C6 C7 C8 109.67(18) no
C3 C8 C7 126.2(2) no
S1 C8 C3 112.99(16) no
S1 C8 C7 120.80(16) no
N1 C9 C2 125.09(19) no
S1 C9 N1 122.70(16) no
S1 C9 C2 112.22(16) no
O1 C10 C11 107.6(2) no
N1 C12 C13 115.0(2) no
O2 C12 N1 121.4(2) no
O2 C12 C13 123.5(2) no
C3 C4 H4A 109.00 no
C3 C4 H4B 109.00 no
C5 C4 H4A 109.00 no
C5 C4 H4B 109.00 no
H4A C4 H4B 108.00 no
C4 C5 H5A 109.00 no
C4 C5 H5B 109.00 no
C6 C5 H5A 109.00 no
C6 C5 H5B 109.00 no
H5A C5 H5B 108.00 no
C5 C6 H6A 109.00 no
C5 C6 H6B 109.00 no
C7 C6 H6A 109.00 no
C7 C6 H6B 109.00 no
H6A C6 H6B 108.00 no
C6 C7 H7A 110.00 no
C6 C7 H7B 110.00 no
C8 C7 H7A 110.00 no
C8 C7 H7B 110.00 no
H7A C7 H7B 108.00 no
O1 C10 H10A 110.00 no
O1 C10 H10B 110.00 no
C11 C10 H10A 110.00 no
C11 C10 H10B 110.00 no
H10A C10 H10B 108.00 no
C10 C11 H11A 109.00 no
C10 C11 H11B 109.00 no
C10 C11 H11C 109.00 no
H11A C11 H11B 109.00 no
H11A C11 H11C 109.00 no
H11B C11 H11C 109.00 no
C12 C13 H13A 109.00 no
C12 C13 H13B 109.00 no
C12 C13 H13C 109.00 no
H13A C13 H13B 109.00 no
H13A C13 H13C 110.00 no
H13B C13 H13C 109.00 no

loop_
_geom_bond_atom_site_label_1
_geom_bond_atom_site_label_2
_geom_bond_distance
_geom_bond_publ_flag
S1 C8 1.731(2) no
S1 C9 1.714(2) no
O1 C1 1.328(3) no
O1 C10 1.459(3) no
O2 C12 1.211(3) no
O3 C1 1.218(3) no
N1 C9 1.382(3) no
N1 C12 1.364(3) no
N1 H1 0.8600 no
C1 C2 1.463(3) no
C2 C9 1.378(3) no
C2 C3 1.449(3) no
C3 C4 1.506(3) no
C3 C8 1.346(3) no
C4 C5 1.531(3) no
C5 C6 1.485(3) no
C6 C7 1.509(4) no
C7 C8 1.499(3) no
C10 C11 1.474(4) no
C12 C13 1.499(4) no
C4 H4A 0.9700 no
C4 H4B 0.9700 no
C5 H5A 0.9700 no
C5 H5B 0.9700 no
C6 H6A 0.9700 no
C6 H6B 0.9700 no
C7 H7A 0.9700 no
C7 H7B 0.9700 no
C10 H10A 0.9700 no
C10 H10B 0.9700 no
C11 H11A 0.9600 no
C11 H11B 0.9600 no
C11 H11C 0.9600 no
C13 H13A 0.9600 no
C13 H13B 0.9600 no
C13 H13C 0.9600 no

loop_
_geom_hbond_atom_site_label_D
_geom_hbond_atom_site_label_H
_geom_hbond_atom_site_label_A
_geom_hbond_site_symmetry_A
_geom_hbond_distance_DH
_geom_hbond_distance_HA
_geom_hbond_distance_DA
_geom_hbond_angle_DHA
_geom_hbond_publ_flag
N1 H1 O3 . 0.86 2.03 2.674(2) 131 yes
C7 H7B O3 2_555 0.97 2.50 3.392(3) 153 yes

loop_
_geom_torsion_atom_site_label_1
_geom_torsion_atom_site_label_2
_geom_torsion_atom_site_label_3
_geom_torsion_atom_site_label_4
_geom_torsion
_geom_torsion_publ_flag
C9 S1 C8 C3 -0.74(18) no
C9 S1 C8 C7 -179.82(19) no
C8 S1 C9 N1 -179.31(19) no
C8 S1 C9 C2 0.37(17) no
C10 O1 C1 O3 -4.5(3) no
C10 O1 C1 C2 175.9(2) no
C1 O1 C10 C11 -169.7(2) no
C12 N1 C9 S1 -5.9(3) no
C12 N1 C9 C2 174.4(2) no
C9 N1 C12 O2 1.2(4) no
C9 N1 C12 C13 -177.8(2) no
O1 C1 C2 C3 -2.4(3) no
O1 C1 C2 C9 178.80(19) no
O3 C1 C2 C3 178.0(2) no
O3 C1 C2 C9 -0.8(3) no
C1 C2 C3 C4 -0.2(3) no
C1 C2 C3 C8 -179.5(2) no
C9 C2 C3 C4 178.71(19) no
C9 C2 C3 C8 -0.6(2) no
C1 C2 C9 S1 179.01(15) no
C1 C2 C9 N1 -1.3(3) no
C3 C2 C9 S1 0.0(2) no
C3 C2 C9 N1 179.72(19) no
C2 C3 C4 C5 -167.96(19) no
C8 C3 C4 C5 11.3(3) no
C2 C3 C8 S1 0.9(2) no
C2 C3 C8 C7 179.9(2) no
C4 C3 C8 S1 -178.48(15) no
C4 C3 C8 C7 0.6(3) no
C3 C4 C5 C6 -41.8(3) no
C4 C5 C6 C7 61.4(3) no
C5 C6 C7 C8 -46.2(3) no
C6 C7 C8 S1 -164.26(17) no
C6 C7 C8 C3 16.8(3) no

loop_
_cod_related_entry_id
_cod_related_entry_database
_cod_related_entry_code
1 ChemSpider 89123
